data_7120887
loop_
_publ_author_name
'Sen, Srobona'
'Gabba\"i, Fran\,cois P.'

_publ_section_title
;
 An ambiphilic phosphine/H-bond donor ligand and its application to the
 gold mediated cyclization of propargylamides
;
_journal_name_full 'Chemical Communications'
_journal_paper_doi 10.1039/C7CC06065C
_journal_year 2017
_chemical_formula_moiety 'C20 H15 F3 N O P'
_chemical_formula_sum 'C20 H15 F3 N O P'
_chemical_formula_weight 373.30
_chemical_melting_point ?
_chemical_name_common None
_chemical_name_systematic
; 
 ? 
;
_space_group_IT_number 2
_symmetry_cell_setting triclinic
_symmetry_space_group_name_Hall '-P 1'
_symmetry_space_group_name_H-M 'P -1'
_atom_sites_solution_hydrogens geom
_atom_sites_solution_primary direct
_atom_sites_solution_secondary difmap
_audit_creation_method SHELXL-97
_audit_update_record
;
2017-08-02 deposited with the CCDC.
2017-11-22 downloaded from the CCDC.
;
_cell_angle_alpha 104.413(3)
_cell_angle_beta 108.914(2)
_cell_angle_gamma 98.323(2)
_cell_formula_units_Z 2
_cell_length_a 9.050(2)
_cell_length_b 10.383(3)
_cell_length_c 10.614(3)
_cell_measurement_reflns_used 3430
_cell_measurement_temperature 110(2)
_cell_measurement_theta_max 50.784
_cell_measurement_theta_min 4.909
_cell_volume 885.7(4)
_computing_cell_refinement 'Bruker APEX-II'
_computing_data_collection 'Bruker APEX-II'
_computing_data_reduction 'Bruker APEX-II'
_computing_molecular_graphics 'Bruker SHELXTL'
_computing_publication_material 'Bruker SHELXTL'
_computing_structure_refinement 'SHELXL-97 (Sheldrick, 1997)'
_computing_structure_solution 'SHELXS-97 (Sheldrick, 1990)'
_diffrn_ambient_temperature 110(2)
_diffrn_measured_fraction_theta_full 0.996
_diffrn_measured_fraction_theta_max 0.996
_diffrn_measurement_device_type 'BRUKE APEX-II CCD'
_diffrn_measurement_method 'phi and omega scans'
_diffrn_radiation_monochromator graphite
_diffrn_radiation_source 'fine-focus sealed tube'
_diffrn_radiation_type MoK\a
_diffrn_radiation_wavelength 0.71073
_diffrn_reflns_av_R_equivalents 0.0000
_diffrn_reflns_av_sigmaI/netI 0.0447
_diffrn_reflns_limit_h_max 11
_diffrn_reflns_limit_h_min -12
_diffrn_reflns_limit_k_max 13
_diffrn_reflns_limit_k_min -13
_diffrn_reflns_limit_l_max 14
_diffrn_reflns_limit_l_min 0
_diffrn_reflns_number 4478
_diffrn_reflns_theta_full 28.52
_diffrn_reflns_theta_max 28.52
_diffrn_reflns_theta_min 2.09
_exptl_absorpt_coefficient_mu 0.193
_exptl_absorpt_correction_T_max 0.9772
_exptl_absorpt_correction_T_min 0.9450
_exptl_absorpt_correction_type multi-scan
_exptl_absorpt_process_details SADABS
_exptl_crystal_colour Yellow
_exptl_crystal_density_diffrn 1.400
_exptl_crystal_density_method 'not measured'
_exptl_crystal_description Block
_exptl_crystal_F_000 384
_exptl_crystal_size_max 0.30
_exptl_crystal_size_mid 0.22
_exptl_crystal_size_min 0.12
_refine_diff_density_max 1.064
_refine_diff_density_min -0.255
_refine_diff_density_rms 0.059
_refine_ls_extinction_method none
_refine_ls_goodness_of_fit_ref 1.020
_refine_ls_hydrogen_treatment mixed
_refine_ls_matrix_type full
_refine_ls_number_parameters 239
_refine_ls_number_reflns 4478
_refine_ls_number_restraints 0
_refine_ls_restrained_S_all 1.020
_refine_ls_R_factor_all 0.0748
_refine_ls_R_factor_gt 0.0452
_refine_ls_shift/su_max 0.000
_refine_ls_shift/su_mean 0.000
_refine_ls_structure_factor_coef Fsqd
_refine_ls_weighting_details 'calc w=1/[\s^2^(Fo^2^)+(0.0340P)^2^+0.7257P] where P=(Fo^2^+2Fc^2^)/3'
_refine_ls_weighting_scheme calc
_refine_ls_wR_factor_gt 0.0946
_refine_ls_wR_factor_ref 0.1099
_reflns_number_gt 3230
_reflns_number_total 4478
_reflns_threshold_expression >2sigma(I)
_cod_data_source_file c7cc06065c2.cif
_cod_data_source_block 1
_cod_depositor_comments
;
The following automatic conversions were performed:

'_chemical_melting_point' value 'None' was changed to '?' - the value
is undefined or not given.

'_symmetry_cell_setting' value 'Triclinic' changed to 'triclinic'
according to
/home/data/users/saulius/crontab/automatic-downloads/rss-feeds/RSC/lib/dictionaries/cif_core.dic
dictionary named 'cif_core.dic' version 2.4.2 from 2011-04-26.

'_exptl_absorpt_correction_type' value 'Multi-scan' changed to
'multi-scan' according to
/home/data/users/saulius/crontab/automatic-downloads/rss-feeds/RSC/lib/dictionaries/cif_core.dic
dictionary named 'cif_core.dic' version 2.4.2 from 2011-04-26.

Automatic conversion script
Id: cif_fix_values 4973 2017-02-22 13:04:09Z antanas 
;
_cod_original_sg_symbol_H-M P-1
_cod_database_code 7120887

loop_
_symmetry_equiv_pos_as_xyz
'x, y, z'
'-x, -y, -z'

loop_
_atom_site_label
_atom_site_type_symbol
_atom_site_fract_x
_atom_site_fract_y
_atom_site_fract_z
_atom_site_U_iso_or_equiv
_atom_site_adp_type
_atom_site_occupancy
_atom_site_symmetry_multiplicity
_atom_site_calc_flag
_atom_site_refinement_flags
P1 P 0.26099(6) 0.95792(5) 0.15336(6) 0.02253(13) Uani 1 1 d .
N1 N 0.5317(2) 1.14763(17) 0.13778(18) 0.0226(4) Uani 1 1 d .
O1 O 0.74053(17) 1.33103(15) 0.28697(16) 0.0334(4) Uani 1 1 d .
F3 F 0.60318(17) 1.40824(15) 0.03691(15) 0.0467(4) Uani 1 1 d .
F2 F 0.53263(19) 1.48714(15) 0.20880(15) 0.0516(4) Uani 1 1 d .
C7 C 0.1678(2) 0.83438(19) 0.2179(2) 0.0200(4) Uani 1 1 d .
C1 C 0.2696(2) 1.12276(19) 0.2709(2) 0.0212(4) Uani 1 1 d .
C6 C 0.4008(2) 1.2006(2) 0.3921(2) 0.0240(4) Uani 1 1 d .
H5 H 0.4941 1.1666 0.4206 0.029 Uiso 1 1 calc R
C13 C 0.4717(2) 0.94931(19) 0.2119(2) 0.0222(4) Uani 1 1 d .
C19 C 0.6119(2) 1.2802(2) 0.1909(2) 0.0246(4) Uani 1 1 d .
C17 C 0.7423(2) 1.0361(2) 0.2258(2) 0.0271(4) Uani 1 1 d .
H14 H 0.8163 1.1009 0.2121 0.032 Uiso 1 1 calc R
C11 C 0.1226(2) 0.7548(2) 0.4001(2) 0.0271(4) Uani 1 1 d .
H9 H 0.1461 0.7675 0.4970 0.032 Uiso 1 1 calc R
C18 C 0.5838(2) 1.0436(2) 0.1931(2) 0.0219(4) Uani 1 1 d .
C9 C -0.0228(3) 0.6202(2) 0.1596(2) 0.0314(5) Uani 1 1 d .
H7 H -0.0997 0.5407 0.0909 0.038 Uiso 1 1 calc R
C12 C 0.2003(2) 0.8524(2) 0.3595(2) 0.0239(4) Uani 1 1 d .
H10 H 0.2763 0.9321 0.4286 0.029 Uiso 1 1 calc R
C14 C 0.5259(2) 0.8468(2) 0.2630(2) 0.0273(4) Uani 1 1 d .
H11 H 0.4522 0.7804 0.2751 0.033 Uiso 1 1 calc R
C3 C 0.1301(3) 1.3002(2) 0.3128(3) 0.0341(5) Uani 1 1 d .
H2 H 0.0362 1.3337 0.2861 0.041 Uiso 1 1 calc R
C8 C 0.0554(2) 0.7174(2) 0.1183(2) 0.0266(4) Uani 1 1 d .
H6 H 0.0320 0.7040 0.0213 0.032 Uiso 1 1 calc R
C5 C 0.3972(3) 1.3265(2) 0.4717(2) 0.0284(5) Uani 1 1 d .
H4 H 0.4884 1.3791 0.5536 0.034 Uiso 1 1 calc R
C2 C 0.1350(2) 1.1754(2) 0.2315(2) 0.0271(4) Uani 1 1 d .
H1 H 0.0452 1.1249 0.1476 0.032 Uiso 1 1 calc R
C15 C 0.6849(3) 0.8394(2) 0.2965(3) 0.0326(5) Uani 1 1 d .
H12 H 0.7196 0.7691 0.3321 0.039 Uiso 1 1 calc R
C10 C 0.0106(2) 0.6387(2) 0.2999(2) 0.0291(5) Uani 1 1 d .
H8 H -0.0429 0.5720 0.3280 0.035 Uiso 1 1 calc R
C16 C 0.7931(2) 0.9345(2) 0.2782(2) 0.0322(5) Uani 1 1 d .
H13 H 0.9023 0.9298 0.3018 0.039 Uiso 1 1 calc R
C4 C 0.2617(3) 1.3764(2) 0.4329(2) 0.0318(5) Uani 1 1 d .
H3 H 0.2588 1.4626 0.4884 0.038 Uiso 1 1 calc R
C20 C 0.5276(3) 1.3733(2) 0.1165(2) 0.0304(5) Uani 1 1 d .
F1 F 0.37484(15) 1.31498(14) 0.03319(15) 0.0436(4) Uani 1 1 d .
H15 H 0.440(3) 1.127(3) 0.074(3) 0.044(8) Uiso 1 1 d .

loop_
_atom_site_aniso_label
_atom_site_aniso_U_11
_atom_site_aniso_U_22
_atom_site_aniso_U_33
_atom_site_aniso_U_23
_atom_site_aniso_U_13
_atom_site_aniso_U_12
P1 0.0201(2) 0.0201(3) 0.0269(3) 0.0062(2) 0.0105(2) 0.00177(19)
N1 0.0205(8) 0.0249(9) 0.0204(8) 0.0068(7) 0.0079(7) 0.0000(7)
O1 0.0287(8) 0.0253(8) 0.0345(9) 0.0087(7) 0.0004(7) -0.0003(6)
F3 0.0431(8) 0.0577(9) 0.0505(9) 0.0376(8) 0.0194(7) 0.0058(7)
F2 0.0732(11) 0.0387(8) 0.0379(8) 0.0126(7) 0.0087(7) 0.0261(8)
C7 0.0160(8) 0.0182(9) 0.0275(10) 0.0073(8) 0.0097(7) 0.0054(7)
C1 0.0200(9) 0.0191(9) 0.0276(10) 0.0103(8) 0.0114(8) 0.0030(7)
C6 0.0229(9) 0.0222(10) 0.0285(10) 0.0096(8) 0.0102(8) 0.0066(8)
C13 0.0217(9) 0.0202(9) 0.0240(10) 0.0024(8) 0.0122(8) 0.0029(7)
C19 0.0242(10) 0.0256(10) 0.0237(10) 0.0083(8) 0.0104(8) 0.0009(8)
C17 0.0251(10) 0.0244(10) 0.0333(11) 0.0052(9) 0.0183(9) 0.0006(8)
C11 0.0288(10) 0.0294(11) 0.0291(11) 0.0142(9) 0.0136(9) 0.0105(9)
C18 0.0227(9) 0.0206(9) 0.0221(10) 0.0033(8) 0.0116(8) 0.0027(7)
C9 0.0280(11) 0.0203(10) 0.0405(13) 0.0049(9) 0.0122(10) -0.0007(8)
C12 0.0201(9) 0.0222(10) 0.0269(10) 0.0070(8) 0.0067(8) 0.0037(8)
C14 0.0293(10) 0.0194(10) 0.0399(12) 0.0084(9) 0.0220(9) 0.0069(8)
C3 0.0256(10) 0.0271(11) 0.0543(15) 0.0158(11) 0.0167(10) 0.0119(9)
C8 0.0263(10) 0.0228(10) 0.0266(10) 0.0037(8) 0.0099(8) 0.0016(8)
C5 0.0291(10) 0.0221(10) 0.0300(11) 0.0042(9) 0.0106(9) 0.0025(8)
C2 0.0170(9) 0.0258(10) 0.0364(12) 0.0104(9) 0.0081(8) 0.0030(8)
C15 0.0316(11) 0.0260(11) 0.0505(14) 0.0136(10) 0.0242(11) 0.0145(9)
C10 0.0301(11) 0.0218(10) 0.0439(13) 0.0155(9) 0.0203(10) 0.0079(8)
C16 0.0213(10) 0.0314(11) 0.0472(14) 0.0085(10) 0.0189(10) 0.0089(9)
C4 0.0338(11) 0.0195(10) 0.0451(13) 0.0072(9) 0.0206(10) 0.0070(9)
C20 0.0293(11) 0.0307(11) 0.0294(11) 0.0137(9) 0.0081(9) 0.0014(9)
F1 0.0273(7) 0.0493(8) 0.0481(8) 0.0281(7) 0.0003(6) 0.0018(6)

loop_
_atom_type_symbol
_atom_type_description
_atom_type_scat_dispersion_real
_atom_type_scat_dispersion_imag
_atom_type_scat_source
C C 0.0033 0.0016 'International Tables Vol C Tables 4.2.6.8 and 6.1.1.4'
H H 0.0000 0.0000 'International Tables Vol C Tables 4.2.6.8 and 6.1.1.4'
N N 0.0061 0.0033 'International Tables Vol C Tables 4.2.6.8 and 6.1.1.4'
O O 0.0106 0.0060 'International Tables Vol C Tables 4.2.6.8 and 6.1.1.4'
F F 0.0171 0.0103 'International Tables Vol C Tables 4.2.6.8 and 6.1.1.4'
P P 0.1023 0.0942 'International Tables Vol C Tables 4.2.6.8 and 6.1.1.4'

loop_
_geom_angle_atom_site_label_1
_geom_angle_atom_site_label_2
_geom_angle_atom_site_label_3
_geom_angle
C7 P1 C1 103.10(9)
C7 P1 C13 103.26(9)
C1 P1 C13 102.54(9)
C19 N1 C18 124.08(17)
C19 N1 H15 117.4(18)
C18 N1 H15 118.2(18)
C8 C7 C12 118.93(18)
C8 C7 P1 117.24(15)
C12 C7 P1 123.82(14)
C6 C1 C2 118.28(18)
C6 C1 P1 125.33(15)
C2 C1 P1 116.35(15)
C5 C6 C1 120.87(19)
C5 C6 H5 119.6
C1 C6 H5 119.6
C14 C13 C18 117.38(18)
C14 C13 P1 123.72(15)
C18 C13 P1 118.64(15)
O1 C19 N1 127.4(2)
O1 C19 C20 118.39(18)
N1 C19 C20 114.23(17)
C16 C17 C18 119.92(18)
C16 C17 H14 120.0
C18 C17 H14 120.0
C12 C11 C10 120.2(2)
C12 C11 H9 119.9
C10 C11 H9 119.9
C17 C18 C13 121.36(19)
C17 C18 N1 119.73(17)
C13 C18 N1 118.90(17)
C10 C9 C8 120.19(19)
C10 C9 H7 119.9
C8 C9 H7 119.9
C11 C12 C7 120.40(18)
C11 C12 H10 119.8
C7 C12 H10 119.8
C15 C14 C13 121.40(19)
C15 C14 H11 119.3
C13 C14 H11 119.3
C4 C3 C2 120.1(2)
C4 C3 H2 119.9
C2 C3 H2 119.9
C9 C8 C7 120.4(2)
C9 C8 H6 119.8
C7 C8 H6 119.8
C4 C5 C6 120.3(2)
C4 C5 H4 119.9
C6 C5 H4 119.9
C3 C2 C1 120.81(19)
C3 C2 H1 119.6
C1 C2 H1 119.6
C16 C15 C14 120.0(2)
C16 C15 H12 120.0
C14 C15 H12 120.0
C9 C10 C11 119.85(19)
C9 C10 H8 120.1
C11 C10 H8 120.1
C17 C16 C15 119.95(19)
C17 C16 H13 120.0
C15 C16 H13 120.0
C5 C4 C3 119.6(2)
C5 C4 H3 120.2
C3 C4 H3 120.2
F2 C20 F1 108.14(19)
F2 C20 F3 107.63(18)
F1 C20 F3 106.98(17)
F2 C20 C19 110.59(17)
F1 C20 C19 113.70(17)
F3 C20 C19 109.57(18)

loop_
_geom_bond_atom_site_label_1
_geom_bond_atom_site_label_2
_geom_bond_distance
P1 C7 1.8232(19)
P1 C1 1.824(2)
P1 C13 1.827(2)
N1 C19 1.341(3)
N1 C18 1.420(3)
N1 H15 0.84(3)
O1 C19 1.208(2)
F3 C20 1.330(2)
F2 C20 1.319(3)
C7 C8 1.390(3)
C7 C12 1.392(3)
C1 C6 1.390(3)
C1 C2 1.391(3)
C6 C5 1.380(3)
C6 H5 0.9500
C13 C14 1.390(3)
C13 C18 1.403(3)
C19 C20 1.530(3)
C17 C16 1.379(3)
C17 C18 1.381(3)
C17 H14 0.9500
C11 C12 1.383(3)
C11 C10 1.386(3)
C11 H9 0.9500
C9 C10 1.377(3)
C9 C8 1.389(3)
C9 H7 0.9500
C12 H10 0.9500
C14 C15 1.385(3)
C14 H11 0.9500
C3 C4 1.381(3)
C3 C2 1.383(3)
C3 H2 0.9500
C8 H6 0.9500
C5 C4 1.380(3)
C5 H4 0.9500
C2 H1 0.9500
C15 C16 1.381(3)
C15 H12 0.9500
C10 H8 0.9500
C16 H13 0.9500
C4 H3 0.9500
C20 F1 1.326(2)

loop_
_geom_torsion_atom_site_label_1
_geom_torsion_atom_site_label_2
_geom_torsion_atom_site_label_3
_geom_torsion_atom_site_label_4
_geom_torsion
C1 P1 C7 C8 140.01(15)
C13 P1 C7 C8 -113.49(16)
C1 P1 C7 C12 -38.54(18)
C13 P1 C7 C12 67.96(18)
C7 P1 C1 C6 94.07(18)
C13 P1 C1 C6 -12.97(19)
C7 P1 C1 C2 -88.29(16)
C13 P1 C1 C2 164.67(15)
C2 C1 C6 C5 0.3(3)
P1 C1 C6 C5 177.86(15)
C7 P1 C13 C14 12.90(19)
C1 P1 C13 C14 119.82(18)
C7 P1 C13 C18 -173.08(15)
C1 P1 C13 C18 -66.16(17)
C18 N1 C19 O1 3.5(3)
C18 N1 C19 C20 -177.59(17)
C16 C17 C18 C13 -0.1(3)
C16 C17 C18 N1 -179.37(19)
C14 C13 C18 C17 -0.8(3)
P1 C13 C18 C17 -175.24(15)
C14 C13 C18 N1 178.42(18)
P1 C13 C18 N1 4.0(2)
C19 N1 C18 C17 -46.6(3)
C19 N1 C18 C13 134.1(2)
C10 C11 C12 C7 -0.5(3)
C8 C7 C12 C11 0.4(3)
P1 C7 C12 C11 178.94(15)
C18 C13 C14 C15 1.2(3)
P1 C13 C14 C15 175.29(17)
C10 C9 C8 C7 -0.2(3)
C12 C7 C8 C9 -0.1(3)
P1 C7 C8 C9 -178.71(16)
C1 C6 C5 C4 0.9(3)
C4 C3 C2 C1 1.8(3)
C6 C1 C2 C3 -1.6(3)
P1 C1 C2 C3 -179.44(17)
C13 C14 C15 C16 -0.6(3)
C8 C9 C10 C11 0.1(3)
C12 C11 C10 C9 0.2(3)
C18 C17 C16 C15 0.7(3)
C14 C15 C16 C17 -0.4(3)
C6 C5 C4 C3 -0.8(3)
C2 C3 C4 C5 -0.6(3)
O1 C19 C20 F2 -45.1(3)
N1 C19 C20 F2 135.91(19)
O1 C19 C20 F1 -166.96(19)
N1 C19 C20 F1 14.0(3)
O1 C19 C20 F3 73.4(2)
N1 C19 C20 F3 -105.6(2)
